data_4511217
loop_
_publ_author_name
'Draguta, Sergiu'
'Yakovenko, Andrey A.'
'Fonari, Marina S.'
'Timofeeva, Tatiana V.'

_publ_section_title
;
 Unusual Chemical Ratio, Z&#x2033; Values, and Polymorphism in Three
 NewN-Methyl Aminopyridine--4-Nitrophenol Adducts
;
_journal_issue 7
_journal_name_full 'Crystal Growth &amp; Design'
_journal_page_first 3423
_journal_paper_doi 10.1021/cg500360f
_journal_volume 14
_journal_year 2014
_chemical_formula_moiety 'C6 H4 N O3, 2(C6 H5 N O3), C7 H11 N2'
_chemical_formula_sum 'C25 H25 N5 O9'
_chemical_formula_weight 539.50
_chemical_name_systematic
; 
 ? 
;
_space_group_IT_number 14
_symmetry_cell_setting monoclinic
_symmetry_space_group_name_Hall '-P 2ybc'
_symmetry_space_group_name_H-M 'P 1 21/c 1'
_atom_sites_solution_hydrogens geom
_atom_sites_solution_primary direct
_atom_sites_solution_secondary difmap
_audit_creation_method SHELXL-97
_cell_angle_alpha 90.00
_cell_angle_beta 100.157(2)
_cell_angle_gamma 90.00
_cell_formula_units_Z 4
_cell_length_a 7.5051(8)
_cell_length_b 20.064(2)
_cell_length_c 16.9094(17)
_cell_measurement_reflns_used 9578
_cell_measurement_temperature 100(2)
_cell_measurement_theta_max 30.51
_cell_measurement_theta_min 2.37
_cell_volume 2506.4(4)
_computing_cell_refinement 'Bruker SAINT'
_computing_data_collection 'Bruker APEX2'
_computing_data_reduction 'Bruker SAINT'
_computing_molecular_graphics 'Bruker SHELXTL'
_computing_publication_material 'Bruker SHELXTL'
_computing_structure_refinement 'SHELXL-97 (Sheldrick, 2008)'
_computing_structure_solution 'SHELXS-97 (Sheldrick, 2008)'
_diffrn_ambient_temperature 100(2)
_diffrn_measured_fraction_theta_full 1.000
_diffrn_measured_fraction_theta_max 1.000
_diffrn_measurement_device_type 'Bruker APEX-II CCD'
_diffrn_measurement_method '\f and \w scans'
_diffrn_radiation_monochromator graphite
_diffrn_radiation_source 'fine-focus sealed tube'
_diffrn_radiation_type MoK\a
_diffrn_radiation_wavelength 0.71073
_diffrn_reflns_av_R_equivalents 0.0244
_diffrn_reflns_av_sigmaI/netI 0.0171
_diffrn_reflns_limit_h_max 9
_diffrn_reflns_limit_h_min -9
_diffrn_reflns_limit_k_max 24
_diffrn_reflns_limit_k_min -24
_diffrn_reflns_limit_l_max 20
_diffrn_reflns_limit_l_min -20
_diffrn_reflns_number 22411
_diffrn_reflns_theta_full 26.00
_diffrn_reflns_theta_max 26.00
_diffrn_reflns_theta_min 1.59
_exptl_absorpt_coefficient_mu 0.111
_exptl_absorpt_correction_type none
_exptl_crystal_colour colorless
_exptl_crystal_density_diffrn 1.430
_exptl_crystal_density_method 'not measured'
_exptl_crystal_description prism
_exptl_crystal_F_000 1128
_exptl_crystal_size_max 0.30
_exptl_crystal_size_mid 0.20
_exptl_crystal_size_min 0.20
_refine_diff_density_max 0.199
_refine_diff_density_min -0.240
_refine_diff_density_rms 0.039
_refine_ls_extinction_method none
_refine_ls_goodness_of_fit_ref 1.022
_refine_ls_hydrogen_treatment mixed
_refine_ls_matrix_type full
_refine_ls_number_parameters 401
_refine_ls_number_reflns 4930
_refine_ls_number_restraints 20
_refine_ls_restrained_S_all 1.023
_refine_ls_R_factor_all 0.0401
_refine_ls_R_factor_gt 0.0340
_refine_ls_shift/su_max 0.001
_refine_ls_shift/su_mean 0.000
_refine_ls_structure_factor_coef Fsqd
_refine_ls_weighting_details 'calc w=1/[\s^2^(Fo^2^)+(0.0443P)^2^+0.9252P] where P=(Fo^2^+2Fc^2^)/3'
_refine_ls_weighting_scheme calc
_refine_ls_wR_factor_gt 0.0879
_refine_ls_wR_factor_ref 0.0933
_reflns_number_gt 4270
_reflns_number_total 4930
_reflns_threshold_expression >2sigma(I)
_cod_data_source_file all_compounds_completed_corrected.cif
_cod_data_source_block 3.3(I)
_cod_depositor_comments 'Adding full bibliography for 4511210--4511217.cif.'
_cod_original_sg_symbol_H-M P21/c
_cod_database_code 4511217

loop_
_symmetry_equiv_pos_as_xyz
'x, y, z'
'-x, y+1/2, -z+1/2'
'-x, -y, -z'
'x, -y-1/2, z-1/2'

loop_
_atom_site_label
_atom_site_type_symbol
_atom_site_fract_x
_atom_site_fract_y
_atom_site_fract_z
_atom_site_U_iso_or_equiv
_atom_site_adp_type
_atom_site_occupancy
_atom_site_symmetry_multiplicity
_atom_site_calc_flag
_atom_site_refinement_flags
_atom_site_disorder_assembly
_atom_site_disorder_group
O1 O 0.48085(13) 0.19452(4) 0.64809(5) 0.0273(2) Uani 1 1 d . . .
O2 O 0.90694(15) 0.52683(5) 0.77532(7) 0.0455(3) Uani 1 1 d . . .
O3 O 0.86279(16) 0.52486(5) 0.89821(7) 0.0480(3) Uani 1 1 d . . .
O4 O 0.75519(13) -0.09366(4) 0.73929(5) 0.0296(2) Uani 1 1 d . . .
O5 O 0.78235(14) -0.08998(5) 0.61393(6) 0.0342(2) Uani 1 1 d . . .
O6 O 0.52698(14) 0.25056(5) 0.78603(6) 0.0309(2) Uani 1 1 d . . .
H6 H 0.521(3) 0.2340(9) 0.7360(12) 0.054(5) Uiso 1 1 d . . .
O7 O 0.45751(12) 0.24942(4) 0.51117(6) 0.0256(2) Uani 1 1 d . . .
H7 H 0.463(3) 0.2303(10) 0.5628(13) 0.066(6) Uiso 1 1 d . . .
O8 O 0.23408(15) 0.54561(5) 0.43618(6) 0.0377(3) Uani 1 1 d . . .
O9 O 0.17374(15) 0.53611(5) 0.55583(6) 0.0375(3) Uani 1 1 d . . .
N3 N 0.22803(15) 0.51294(5) 0.49680(6) 0.0266(2) Uani 1 1 d . . .
N4 N 0.85355(16) 0.49919(6) 0.83176(8) 0.0334(3) Uani 1 1 d . . .
N5 N 0.73863(14) -0.06391(5) 0.67474(6) 0.0234(2) Uani 1 1 d . . .
C8 C 0.28893(16) 0.44398(6) 0.50074(7) 0.0212(3) Uani 1 1 d . . .
C9 C 0.35923(17) 0.41701(6) 0.43703(7) 0.0233(3) Uani 1 1 d . . .
H9 H 0.3672 0.4426 0.3919 0.028 Uiso 1 1 calc R . .
C10 C 0.41699(17) 0.35157(6) 0.44203(7) 0.0234(3) Uani 1 1 d . . .
H10 H 0.4656 0.3329 0.4002 0.028 Uiso 1 1 calc R . .
C11 C 0.40264(16) 0.31330(6) 0.50969(7) 0.0200(2) Uani 1 1 d . . .
C12 C 0.33140(16) 0.34166(6) 0.57298(7) 0.0208(2) Uani 1 1 d . . .
H12 H 0.3228 0.3164 0.6182 0.025 Uiso 1 1 calc R . .
C13 C 0.27390(16) 0.40699(6) 0.56845(7) 0.0218(3) Uani 1 1 d . . .
H13 H 0.2257 0.4260 0.6102 0.026 Uiso 1 1 calc R . .
C14 C 0.61321(17) 0.30935(6) 0.79479(7) 0.0227(3) Uani 1 1 d . . .
C15 C 0.62168(18) 0.34193(6) 0.86834(7) 0.0263(3) Uani 1 1 d . . .
H15 H 0.5732 0.3218 0.9093 0.032 Uiso 1 1 calc R . .
C16 C 0.70163(18) 0.40370(6) 0.88026(8) 0.0267(3) Uani 1 1 d . . .
H16 H 0.7065 0.4257 0.9290 0.032 Uiso 1 1 calc R . .
C17 C 0.77479(17) 0.43283(6) 0.81886(8) 0.0249(3) Uani 1 1 d . . .
C18 C 0.77089(17) 0.40108(7) 0.74594(8) 0.0254(3) Uani 1 1 d . . .
H18 H 0.8214 0.4212 0.7055 0.031 Uiso 1 1 calc R . .
C19 C 0.69079(17) 0.33902(6) 0.73418(7) 0.0235(3) Uani 1 1 d . . .
H19 H 0.6885 0.3169 0.6857 0.028 Uiso 1 1 calc R . .
C20 C 0.66682(16) 0.00223(6) 0.66743(7) 0.0208(3) Uani 1 1 d . . .
C21 C 0.6565(2) 0.03578(7) 0.59493(8) 0.0302(3) Uani 1 1 d . . .
H21 H 0.6933 0.0150 0.5513 0.036 Uiso 1 1 calc R . .
C22 C 0.5916(2) 0.09986(7) 0.58831(8) 0.0306(3) Uani 1 1 d . . .
H22 H 0.5838 0.1222 0.5396 0.037 Uiso 1 1 calc R . .
C23 C 0.53647(16) 0.13256(6) 0.65366(7) 0.0217(3) Uani 1 1 d . . .
C24 C 0.54464(19) 0.09604(6) 0.72568(7) 0.0265(3) Uani 1 1 d . . .
H24 H 0.5049 0.1158 0.7692 0.032 Uiso 1 1 calc R . .
C25 C 0.60987(18) 0.03208(6) 0.73282(7) 0.0241(3) Uani 1 1 d . . .
H25 H 0.6159 0.0089 0.7809 0.029 Uiso 1 1 calc R . .
N1 N 0.92183(15) -0.22202(6) 0.62164(7) 0.0239(3) Uani 0.925(2) 1 d PD A 1
H1 H 0.8856 -0.1820 0.6101 0.029 Uiso 0.925(2) 1 calc PR A 1
N2 N 1.01537(16) -0.22763(6) 0.49762(7) 0.0269(3) Uani 0.925(2) 1 d PD A 1
C1 C 1.0005(3) -0.25626(10) 0.56777(18) 0.0223(4) Uani 0.925(2) 1 d PD A 1
C2 C 1.06109(19) -0.32165(7) 0.58962(9) 0.0272(3) Uani 0.925(2) 1 d PD A 1
H2 H 1.1182 -0.3467 0.5551 0.033 Uiso 0.925(2) 1 calc PR A 1
C3 C 1.0360(2) -0.34789(7) 0.66097(13) 0.0299(4) Uani 0.925(2) 1 d PD A 1
H3 H 1.0748 -0.3911 0.6745 0.036 Uiso 0.925(2) 1 calc PR A 1
C4 C 0.9522(2) -0.31071(8) 0.71466(9) 0.0318(4) Uani 0.925(2) 1 d PD A 1
H4 H 0.9349 -0.3286 0.7635 0.038 Uiso 0.925(2) 1 calc PR A 1
C5 C 0.8978(4) -0.24836(12) 0.69315(15) 0.0290(5) Uani 0.925(2) 1 d PD A 1
H5 H 0.8428 -0.2228 0.7279 0.035 Uiso 0.925(2) 1 calc PR A 1
C6 C 1.0988(3) -0.26323(11) 0.43848(14) 0.0348(4) Uani 0.925(2) 1 d PD A 1
H6A H 1.2117 -0.2821 0.4643 0.052 Uiso 0.925(2) 1 calc PR A 1
H6B H 1.1202 -0.2328 0.3973 0.052 Uiso 0.925(2) 1 calc PR A 1
H6C H 1.0194 -0.2982 0.4149 0.052 Uiso 0.925(2) 1 calc PR A 1
C7 C 0.9414(3) -0.16129(10) 0.47592(11) 0.0299(4) Uani 0.925(2) 1 d PD A 1
H7A H 0.8124 -0.1621 0.4727 0.045 Uiso 0.925(2) 1 calc PR A 1
H7B H 0.9696 -0.1486 0.4248 0.045 Uiso 0.925(2) 1 calc PR A 1
H7C H 0.9937 -0.1297 0.5160 0.045 Uiso 0.925(2) 1 calc PR A 1
N1A N 0.9375(16) -0.2021(6) 0.5619(7) 0.017(3) Uiso 0.075(2) 1 d PD A 2
H1A H 0.8845 -0.1771 0.5920 0.020 Uiso 0.075(2) 1 calc PR A 2
N2A N 0.9711(19) -0.2851(7) 0.6601(8) 0.028(4) Uiso 0.075(2) 1 d PD A 2
C1A C 1.002(6) -0.2648(13) 0.5868(16) 0.046(15) Uiso 0.075(2) 1 d PD A 2
C2A C 1.098(2) -0.2999(8) 0.5362(8) 0.023(4) Uiso 0.075(2) 1 d PD A 2
H2A H 1.1559 -0.3391 0.5553 0.027 Uiso 0.075(2) 1 calc PR A 2
C3A C 1.110(5) -0.2798(12) 0.4616(14) 0.049(10) Uiso 0.075(2) 1 d PD A 2
H3A H 1.1503 -0.3079 0.4248 0.059 Uiso 0.075(2) 1 calc PR A 2
C4A C 1.055(3) -0.2110(9) 0.4416(11) 0.040(5) Uiso 0.075(2) 1 d PD A 2
H4A H 1.0859 -0.1893 0.3974 0.048 Uiso 0.075(2) 1 calc PR A 2
C5A C 0.962(3) -0.1823(11) 0.4892(11) 0.029(7) Uiso 0.075(2) 1 d PD A 2
H5A H 0.9040 -0.1429 0.4704 0.035 Uiso 0.075(2) 1 calc PR A 2
C6A C 1.045(4) -0.3465(11) 0.6943(15) 0.042(8) Uiso 0.075(2) 1 d PD A 2
H6A1 H 1.0041 -0.3824 0.6583 0.063 Uiso 0.075(2) 1 calc PR A 2
H6A2 H 1.0054 -0.3538 0.7446 0.063 Uiso 0.075(2) 1 calc PR A 2
H6A3 H 1.1747 -0.3443 0.7031 0.063 Uiso 0.075(2) 1 calc PR A 2
C7A C 0.867(4) -0.2416(14) 0.7048(16) 0.013(6) Uiso 0.075(2) 1 d PD A 2
H7A1 H 0.9398 -0.2041 0.7257 0.019 Uiso 0.075(2) 1 calc PR A 2
H7A2 H 0.8322 -0.2661 0.7485 0.019 Uiso 0.075(2) 1 calc PR A 2
H7A3 H 0.7603 -0.2262 0.6696 0.019 Uiso 0.075(2) 1 calc PR A 2

loop_
_atom_site_aniso_label
_atom_site_aniso_U_11
_atom_site_aniso_U_22
_atom_site_aniso_U_33
_atom_site_aniso_U_23
_atom_site_aniso_U_13
_atom_site_aniso_U_12
O1 0.0408(5) 0.0165(4) 0.0236(5) -0.0011(3) 0.0026(4) 0.0057(4)
O2 0.0429(6) 0.0321(6) 0.0624(7) 0.0103(5) 0.0117(5) -0.0087(5)
O3 0.0570(7) 0.0304(6) 0.0550(7) -0.0160(5) 0.0057(6) -0.0085(5)
O4 0.0437(6) 0.0201(4) 0.0243(5) 0.0059(4) 0.0039(4) 0.0049(4)
O5 0.0516(6) 0.0236(5) 0.0318(5) 0.0029(4) 0.0193(5) 0.0136(4)
O6 0.0471(6) 0.0209(5) 0.0267(5) -0.0047(4) 0.0121(4) -0.0061(4)
O7 0.0328(5) 0.0184(4) 0.0260(5) 0.0008(4) 0.0063(4) 0.0064(4)
O8 0.0573(7) 0.0227(5) 0.0322(5) 0.0077(4) 0.0051(5) 0.0067(4)
O9 0.0534(6) 0.0241(5) 0.0372(6) -0.0049(4) 0.0136(5) 0.0106(5)
N3 0.0321(6) 0.0197(5) 0.0265(6) -0.0011(4) 0.0014(5) 0.0028(4)
N4 0.0295(6) 0.0231(6) 0.0464(7) 0.0009(5) 0.0030(5) -0.0008(5)
N5 0.0278(5) 0.0185(5) 0.0246(5) 0.0016(4) 0.0065(4) 0.0023(4)
C8 0.0233(6) 0.0166(6) 0.0225(6) -0.0016(5) 0.0004(5) 0.0014(5)
C9 0.0291(6) 0.0219(6) 0.0187(6) 0.0027(5) 0.0041(5) -0.0005(5)
C10 0.0270(6) 0.0238(6) 0.0202(6) -0.0027(5) 0.0065(5) 0.0022(5)
C11 0.0189(6) 0.0182(6) 0.0218(6) -0.0017(5) 0.0006(5) 0.0008(4)
C12 0.0224(6) 0.0212(6) 0.0183(6) 0.0023(5) 0.0024(5) 0.0001(5)
C13 0.0234(6) 0.0223(6) 0.0197(6) -0.0033(5) 0.0040(5) 0.0015(5)
C14 0.0266(6) 0.0180(6) 0.0234(6) -0.0005(5) 0.0043(5) 0.0040(5)
C15 0.0373(7) 0.0223(6) 0.0207(6) 0.0016(5) 0.0088(5) 0.0011(5)
C16 0.0351(7) 0.0228(6) 0.0218(6) -0.0044(5) 0.0040(5) 0.0039(5)
C17 0.0237(6) 0.0191(6) 0.0306(7) 0.0011(5) 0.0013(5) 0.0017(5)
C18 0.0228(6) 0.0294(7) 0.0246(6) 0.0062(5) 0.0055(5) 0.0018(5)
C19 0.0247(6) 0.0275(7) 0.0183(6) -0.0026(5) 0.0035(5) 0.0033(5)
C20 0.0231(6) 0.0164(6) 0.0228(6) 0.0003(5) 0.0034(5) 0.0014(5)
C21 0.0456(8) 0.0241(7) 0.0241(7) 0.0027(5) 0.0153(6) 0.0103(6)
C22 0.0478(8) 0.0245(7) 0.0215(6) 0.0068(5) 0.0114(6) 0.0096(6)
C23 0.0250(6) 0.0161(6) 0.0228(6) -0.0014(5) 0.0013(5) 0.0003(5)
C24 0.0392(7) 0.0213(6) 0.0197(6) -0.0037(5) 0.0071(5) 0.0026(5)
C25 0.0349(7) 0.0193(6) 0.0175(6) 0.0019(5) 0.0032(5) 0.0000(5)
N1 0.0279(6) 0.0162(5) 0.0268(6) -0.0009(4) 0.0019(5) 0.0045(5)
N2 0.0310(6) 0.0226(6) 0.0270(6) -0.0023(5) 0.0049(5) 0.0035(5)
C1 0.0175(9) 0.0191(8) 0.0284(9) -0.0049(8) -0.0011(7) 0.0009(6)
C2 0.0244(7) 0.0203(7) 0.0353(8) -0.0042(6) 0.0008(6) 0.0042(5)
C3 0.0301(9) 0.0186(8) 0.0375(11) -0.0010(7) -0.0037(8) 0.0039(6)
C4 0.0400(9) 0.0267(8) 0.0264(8) 0.0025(6) -0.0002(6) -0.0012(6)
C5 0.0348(12) 0.0251(10) 0.0269(11) -0.0058(7) 0.0050(9) 0.0027(8)
C6 0.0311(9) 0.0367(10) 0.0393(10) -0.0062(9) 0.0137(8) 0.0006(8)
C7 0.0361(9) 0.0229(9) 0.0296(8) 0.0037(7) 0.0026(7) 0.0014(7)

loop_
_atom_type_symbol
_atom_type_description
_atom_type_scat_dispersion_real
_atom_type_scat_dispersion_imag
_atom_type_scat_source
C C 0.0033 0.0016 'International Tables Vol C Tables 4.2.6.8 and 6.1.1.4'
H H 0.0000 0.0000 'International Tables Vol C Tables 4.2.6.8 and 6.1.1.4'
N N 0.0061 0.0033 'International Tables Vol C Tables 4.2.6.8 and 6.1.1.4'
O O 0.0106 0.0060 'International Tables Vol C Tables 4.2.6.8 and 6.1.1.4'

loop_
_geom_angle_atom_site_label_1
_geom_angle_atom_site_label_2
_geom_angle_atom_site_label_3
_geom_angle
C14 O6 H6 111.9(12)
C11 O7 H7 111.5(12)
O8 N3 O9 122.82(11)
O8 N3 C8 119.32(11)
O9 N3 C8 117.86(10)
O3 N4 O2 123.22(12)
O3 N4 C17 118.46(12)
O2 N4 C17 118.33(12)
O4 N5 O5 121.82(10)
O4 N5 C20 120.30(10)
O5 N5 C20 117.88(10)
C13 C8 C9 121.95(11)
C13 C8 N3 118.45(11)
C9 C8 N3 119.60(11)
C10 C9 C8 118.74(11)
C10 C9 H9 120.6
C8 C9 H9 120.6
C9 C10 C11 120.26(11)
C9 C10 H10 119.9
C11 C10 H10 119.9
O7 C11 C10 118.11(11)
O7 C11 C12 122.04(11)
C10 C11 C12 119.85(11)
C13 C12 C11 120.18(11)
C13 C12 H12 119.9
C11 C12 H12 119.9
C12 C13 C8 119.02(11)
C12 C13 H13 120.5
C8 C13 H13 120.5
O6 C14 C15 117.09(11)
O6 C14 C19 123.29(11)
C15 C14 C19 119.61(12)
C16 C15 C14 120.15(12)
C16 C15 H15 119.9
C14 C15 H15 119.9
C15 C16 C17 119.34(12)
C15 C16 H16 120.3
C17 C16 H16 120.3
C18 C17 C16 121.62(12)
C18 C17 N4 119.89(12)
C16 C17 N4 118.47(12)
C19 C18 C17 118.91(12)
C19 C18 H18 120.5
C17 C18 H18 120.5
C18 C19 C14 120.34(11)
C18 C19 H19 119.8
C14 C19 H19 119.8
C21 C20 C25 121.10(11)
C21 C20 N5 119.20(11)
C25 C20 N5 119.70(10)
C22 C21 C20 119.32(12)
C22 C21 H21 120.3
C20 C21 H21 120.3
C21 C22 C23 121.44(12)
C21 C22 H22 119.3
C23 C22 H22 119.3
O1 C23 C22 121.32(11)
O1 C23 C24 121.27(11)
C22 C23 C24 117.41(11)
C25 C24 C23 121.44(11)
C25 C24 H24 119.3
C23 C24 H24 119.3
C24 C25 C20 119.24(11)
C24 C25 H25 120.4
C20 C25 H25 120.4
C1 N1 C5 122.80(19)
C1 N1 H1 118.6
C5 N1 H1 118.6
C1 N2 C6 120.68(15)
C1 N2 C7 121.63(13)
C6 N2 C7 117.62(14)
N2 C1 N1 119.43(17)
N2 C1 C2 123.71(16)
N1 C1 C2 116.9(2)
C3 C2 C1 120.12(17)
C3 C2 H2 119.9
C1 C2 H2 119.9
C2 C3 C4 121.02(14)
C2 C3 H3 119.5
C4 C3 H3 119.5
C5 C4 C3 117.87(18)
C5 C4 H4 121.1
C3 C4 H4 121.1
C4 C5 N1 121.3(2)
C4 C5 H5 119.3
N1 C5 H5 119.3
C5A N1A C1A 117.0(14)
C5A N1A H1A 121.5
C1A N1A H1A 121.5
C1A N2A C6A 120.6(15)
C1A N2A C7A 118.9(15)
C6A N2A C7A 120.5(17)
N2A C1A N1A 116.2(14)
N2A C1A C2A 126.4(15)
N1A C1A C2A 117.3(13)
C3A C2A C1A 123.4(16)
C3A C2A H2A 118.3
C1A C2A H2A 118.3
C2A C3A C4A 115.9(17)
C2A C3A H3A 122.0
C4A C3A H3A 122.0
C5A C4A C3A 116.0(17)
C5A C4A H4A 122.0
C3A C4A H4A 122.0
C4A C5A N1A 128.1(18)
C4A C5A H5A 116.0
N1A C5A H5A 116.0
N2A C6A H6A1 109.5
N2A C6A H6A2 109.5
H6A1 C6A H6A2 109.5
N2A C6A H6A3 109.5
H6A1 C6A H6A3 109.5
H6A2 C6A H6A3 109.5
N2A C7A H7A1 109.5
N2A C7A H7A2 109.5
H7A1 C7A H7A2 109.5
N2A C7A H7A3 109.5
H7A1 C7A H7A3 109.5
H7A2 C7A H7A3 109.5

loop_
_geom_bond_atom_site_label_1
_geom_bond_atom_site_label_2
_geom_bond_distance
O1 C23 1.3093(15)
O2 N4 1.2302(16)
O3 N4 1.2268(16)
O4 N5 1.2310(13)
O5 N5 1.2481(14)
O6 C14 1.3411(15)
O6 H6 0.90(2)
O7 C11 1.3452(14)
O7 H7 0.95(2)
O8 N3 1.2242(14)
O9 N3 1.2337(14)
N3 C8 1.4550(16)
N4 C17 1.4576(17)
N5 C20 1.4293(16)
C8 C13 1.3856(17)
C8 C9 1.3901(17)
C9 C10 1.3807(17)
C9 H9 0.9300
C10 C11 1.3976(17)
C10 H10 0.9300
C11 C12 1.3989(16)
C12 C13 1.3780(17)
C12 H12 0.9300
C13 H13 0.9300
C14 C15 1.3966(17)
C14 C19 1.3979(17)
C15 C16 1.3761(18)
C15 H15 0.9300
C16 C17 1.3864(18)
C16 H16 0.9300
C17 C18 1.3835(18)
C18 C19 1.3817(18)
C18 H18 0.9300
C19 H19 0.9300
C20 C21 1.3888(17)
C20 C25 1.3895(17)
C21 C22 1.3726(18)
C21 H21 0.9300
C22 C23 1.4085(17)
C22 H22 0.9300
C23 C24 1.4135(17)
C24 C25 1.3712(17)
C24 H24 0.9300
C25 H25 0.9300
N1 C1 1.356(2)
N1 C5 1.360(3)
N1 H1 0.8600
N2 C1 1.340(4)
N2 C6 1.457(2)
N2 C7 1.464(2)
C1 C2 1.416(3)
C2 C3 1.360(3)
C2 H2 0.9300
C3 C4 1.406(2)
C3 H3 0.9300
C4 C5 1.346(3)
C4 H4 0.9300
C5 H5 0.9300
C6 H6A 0.9600
C6 H6B 0.9600
C6 H6C 0.9600
C7 H7A 0.9600
C7 H7B 0.9600
C7 H7C 0.9600
N1A C5A 1.335(16)
N1A C1A 1.386(16)
N1A H1A 0.8600
N2A C1A 1.361(16)
N2A C6A 1.430(16)
N2A C7A 1.467(15)
C1A C2A 1.401(16)
C2A C3A 1.344(17)
C2A H2A 0.9300
C3A C4A 1.462(17)
C3A H3A 0.9300
C4A C5A 1.293(17)
C4A H4A 0.9300
C5A H5A 0.9300
C6A H6A1 0.9600
C6A H6A2 0.9600
C6A H6A3 0.9600
C7A H7A1 0.9600
C7A H7A2 0.9600
C7A H7A3 0.9600

loop_
_geom_hbond_atom_site_label_D
_geom_hbond_atom_site_label_H
_geom_hbond_atom_site_label_A
_geom_hbond_distance_DH
_geom_hbond_distance_HA
_geom_hbond_distance_DA
_geom_hbond_angle_DHA
N1 H1 O5 0.86 2.01 2.8432(15) 163.9
O6 H6 O1 0.90(2) 1.66(2) 2.5573(13) 169.8(18)
O7 H7 O1 0.95(2) 1.59(2) 2.5420(13) 176.3(19)
N1A H1A O5 0.86 1.97 2.748(12) 149.9
